data_4075537
loop_
_publ_author_name
'Petrukhina, Marina A.'
'Sevryugina, Yulia'
'Rogachev, Andrey Yu.'
'Jackson, Edward A.'
'Scott, Lawrence T.'

_publ_section_title
;
 Corannulene:&#x00A0; A Preference forexo-Metal Binding. X-ray Structural
 Characterization of [Ru2(O2CCF3)2(CO)4&#x00B7;(\h2-C20H10)2]
;
_journal_issue 22
_journal_name_full Organometallics
_journal_page_first 5492
_journal_paper_doi 10.1021/om060350f
_journal_volume 25
_journal_year 2006
_chemical_formula_moiety
;
 Ru2, (O2C CF3)2, (CO)4, (C20H10)2
;
_chemical_formula_sum 'C48 H20 F6 O8 Ru2'
_chemical_formula_weight 1040.78
_chemical_melting_point ?
_chemical_name_systematic
; 
 bis-(eta2-corannulene)-tetracarbonyl-bis(trifluoroacetato-O,O')-diruthenium(I,I) 
;
_space_group_IT_number 2
_symmetry_cell_setting triclinic
_symmetry_space_group_name_Hall '-P 1'
_symmetry_space_group_name_H-M 'P -1'
_atom_sites_solution_hydrogens difmap
_atom_sites_solution_primary direct
_atom_sites_solution_secondary difmap
_audit_creation_method SHELXL-97
_cell_angle_alpha 110.2100(10)
_cell_angle_beta 92.5390(10)
_cell_angle_gamma 103.1550(10)
_cell_formula_units_Z 2
_cell_length_a 8.2756(5)
_cell_length_b 15.8362(9)
_cell_length_c 16.2107(10)
_cell_measurement_reflns_used 5902
_cell_measurement_temperature 173(2)
_cell_measurement_theta_max 28.33
_cell_measurement_theta_min 2.29
_cell_volume 1923.7(2)
_computing_cell_refinement 'SMART, SAINT'
_computing_data_collection SMART
_computing_data_reduction SAINT
_computing_molecular_graphics 'SHELXP-01 (Sheldrick, 2001)'
_computing_publication_material 'SHELXCIF-01 (Sheldrick, 2001)'
_computing_structure_refinement 'SHELXL-01 (Sheldrick, 2001)'
_computing_structure_solution 'SHELXS-01 (Sheldrick, 2001)'
_diffrn_ambient_temperature 173(2)
_diffrn_measured_fraction_theta_full 0.903
_diffrn_measured_fraction_theta_max 0.903
_diffrn_measurement_device_type 'Bruker SMART APEX CCD'
_diffrn_measurement_method '0.3 deg wide \w exposures'
_diffrn_radiation_monochromator graphite
_diffrn_radiation_source 'fine-focus sealed tube'
_diffrn_radiation_type MoK\a
_diffrn_radiation_wavelength 0.71073
_diffrn_reflns_av_R_equivalents 0.0170
_diffrn_reflns_av_sigmaI/netI 0.0292
_diffrn_reflns_limit_h_max 10
_diffrn_reflns_limit_h_min -11
_diffrn_reflns_limit_k_max 21
_diffrn_reflns_limit_k_min -21
_diffrn_reflns_limit_l_max 20
_diffrn_reflns_limit_l_min -21
_diffrn_reflns_number 16881
_diffrn_reflns_theta_full 28.33
_diffrn_reflns_theta_max 28.33
_diffrn_reflns_theta_min 1.56
_diffrn_standards_decay_% 0
_diffrn_standards_interval_count na
_diffrn_standards_interval_time na
_diffrn_standards_number 'none (area detector data)'
_exptl_absorpt_coefficient_mu 0.875
_exptl_absorpt_correction_T_max 0.9413
_exptl_absorpt_correction_T_min 0.9099
_exptl_absorpt_correction_type 'multi-scan (SADABS)'
_exptl_crystal_colour orange
_exptl_crystal_density_diffrn 1.797
_exptl_crystal_density_meas ?
_exptl_crystal_density_method none
_exptl_crystal_description block
_exptl_crystal_F_000 1028
_exptl_crystal_size_max 0.11
_exptl_crystal_size_mid 0.07
_exptl_crystal_size_min 0.07
_refine_diff_density_max 0.713
_refine_diff_density_min -0.500
_refine_diff_density_rms 0.079
_refine_ls_extinction_coef noref
_refine_ls_extinction_method none
_refine_ls_goodness_of_fit_ref 1.006
_refine_ls_hydrogen_treatment refall
_refine_ls_matrix_type full
_refine_ls_number_parameters 675
_refine_ls_number_reflns 8657
_refine_ls_number_restraints 36
_refine_ls_restrained_S_all 1.020
_refine_ls_R_factor_all 0.0378
_refine_ls_R_factor_gt 0.0322
_refine_ls_shift/su_max 0.001
_refine_ls_shift/su_mean 0.000
_refine_ls_structure_factor_coef Fsqd
_refine_ls_weighting_details 'calc w=1/[\s^2^(Fo^2^)+(0.0418P)^2^+1.9182P] where P=(Fo^2^+2Fc^2^)/3'
_refine_ls_weighting_scheme calc
_refine_ls_wR_factor_gt 0.0792
_refine_ls_wR_factor_ref 0.0822
_reflns_number_gt 7567
_reflns_number_total 8657
_reflns_threshold_expression >2sigma(I)
_cod_data_source_file om060350fsi20060608_042109.cif
_cod_data_source_block Ru2(O2CCF3)2(CO)4(C20H10)2
_cod_depositor_comments
;
The following automatic conversions were performed:

'_chemical_melting_point' value 'not measured' was changed to '?' -
the value is undefined or not given.

Automatic conversion script
Id: cif_fix_values 1715 2011-07-08 13:25:40Z adriana 

The following automatic conversions were performed:

'_exptl_crystal_density_meas' value 'not measured' was changed to '?'
- the value is perceived as not measured.

Automatic conversion script
Id: cif_fix_values 3008 2015-01-20 13:52:24Z robertas 
;
_cod_database_code 4075537

loop_
_symmetry_equiv_pos_as_xyz
'x, y, z'
'-x, -y, -z'

loop_
_atom_site_label
_atom_site_type_symbol
_atom_site_fract_x
_atom_site_fract_y
_atom_site_fract_z
_atom_site_U_iso_or_equiv
_atom_site_adp_type
_atom_site_occupancy
_atom_site_symmetry_multiplicity
_atom_site_calc_flag
_atom_site_refinement_flags
_atom_site_disorder_assembly
_atom_site_disorder_group
Ru1 Ru 0.29297(2) 0.422468(13) 0.230528(13) 0.02320(6) Uani 1 1 d . . .
O1 O 0.4706(2) 0.52861(13) 0.20583(13) 0.0306(4) Uani 1 1 d . A .
O2 O 0.1475(2) 0.40467(13) 0.10860(12) 0.0295(4) Uani 1 1 d . B .
C25 C 0.1306(3) 0.32812(18) 0.24434(17) 0.0278(5) Uani 1 1 d . . .
O5 O 0.0294(3) 0.26988(14) 0.25159(15) 0.0407(5) Uani 1 1 d . . .
C26 C 0.4067(3) 0.44173(18) 0.33905(18) 0.0297(6) Uani 1 1 d . . .
O6 O 0.4774(3) 0.45124(16) 0.40493(14) 0.0469(6) Uani 1 1 d . . .
Ru2 Ru 0.13103(3) 0.553500(14) 0.296274(14) 0.02605(6) Uani 1 1 d . . .
O3 O 0.2888(2) 0.61772(13) 0.22064(13) 0.0308(4) Uani 1 1 d . A .
O4 O -0.0358(2) 0.48272(14) 0.17512(13) 0.0338(4) Uani 1 1 d . B .
C27 C 0.0039(4) 0.4912(2) 0.35883(19) 0.0338(6) Uani 1 1 d . . .
O7 O -0.0723(3) 0.45322(17) 0.39828(16) 0.0519(6) Uani 1 1 d . . .
C28 C 0.2812(4) 0.61718(19) 0.39937(19) 0.0324(6) Uani 1 1 d . . .
O8 O 0.3734(3) 0.65662(16) 0.46262(15) 0.0485(6) Uani 1 1 d . . .
C21 C 0.4196(3) 0.59473(18) 0.19848(17) 0.0284(5) Uani 1 1 d . . .
C23 C 0.5358(4) 0.6560(2) 0.1582(2) 0.0370(6) Uani 1 1 d D A 1
F1 F 0.6699(5) 0.7092(3) 0.2164(3) 0.0373(9) Uiso 0.50 1 d PD A 1
F2 F 0.5911(7) 0.6032(3) 0.0863(3) 0.0444(10) Uiso 0.50 1 d PD A 1
F3 F 0.4577(5) 0.7100(3) 0.1326(4) 0.0272(9) Uiso 0.50 1 d PD A 1
F1X F 0.6914(9) 0.6796(6) 0.1877(6) 0.0410(19) Uiso 0.25 1 d PD A 2
F2X F 0.5315(11) 0.5998(5) 0.0683(5) 0.0378(19) Uiso 0.25 1 d PD A 2
F3X F 0.4861(12) 0.7307(6) 0.1597(7) 0.047(3) Uiso 0.25 1 d PD A 2
F1Y F 0.6287(11) 0.7344(6) 0.2327(5) 0.044(2) Uiso 0.25 1 d PD A 3
F2Y F 0.6588(10) 0.6200(5) 0.1224(6) 0.0429(18) Uiso 0.25 1 d PD A 3
F3Y F 0.4694(11) 0.6857(6) 0.1065(6) 0.043(2) Uiso 0.25 1 d PD A 3
C22 C 0.0163(3) 0.43076(18) 0.11071(18) 0.0297(6) Uani 1 1 d . . .
C24 C -0.1043(4) 0.3893(2) 0.0235(2) 0.0349(6) Uani 1 1 d D B 1
F4 F -0.0186(7) 0.3654(4) -0.0478(3) 0.0427(14) Uiso 0.50 1 d PD B 1
F5 F -0.2122(7) 0.3124(4) 0.0215(4) 0.0383(13) Uiso 0.50 1 d PD B 1
F6 F -0.1924(7) 0.4485(3) 0.0159(4) 0.0382(13) Uiso 0.50 1 d PD B 1
F4X F -0.0468(9) 0.3419(5) -0.0467(4) 0.0414(19) Uiso 0.35 1 d PD B 2
F5X F -0.2425(8) 0.3264(5) 0.0333(5) 0.0386(19) Uiso 0.35 1 d PD B 2
F6X F -0.1568(8) 0.4510(4) -0.0002(4) 0.0318(15) Uiso 0.35 1 d PD B 2
F4Y F -0.0383(15) 0.3964(9) -0.0437(7) 0.034(3) Uiso 0.15 1 d PD B 3
F5Y F -0.1688(18) 0.2990(8) 0.0032(10) 0.043(4) Uiso 0.15 1 d PD B 3
F6Y F -0.2346(15) 0.4328(9) 0.0311(9) 0.034(3) Uiso 0.15 1 d PD B 3
C1 C 0.4138(3) 0.32328(18) 0.11184(18) 0.0277(5) Uani 1 1 d . . .
H1 H 0.442(3) 0.369(2) 0.0859(18) 0.024(7) Uiso 1 1 d . . .
C2 C 0.5144(3) 0.33236(18) 0.18785(18) 0.0278(5) Uani 1 1 d . . .
H2 H 0.610(4) 0.385(2) 0.212(2) 0.030(8) Uiso 1 1 d . . .
C2A C 0.5047(3) 0.25550(18) 0.21906(17) 0.0266(5) Uani 1 1 d . . .
C2B C 0.3753(3) 0.17819(17) 0.17389(16) 0.0239(5) Uani 1 1 d . . .
C3 C 0.6256(4) 0.2396(2) 0.27490(19) 0.0335(6) Uani 1 1 d . . .
H3 H 0.704(4) 0.285(2) 0.307(2) 0.031(8) Uiso 1 1 d . . .
C4 C 0.6247(4) 0.1516(2) 0.2719(2) 0.0352(6) Uani 1 1 d . . .
H4 H 0.706(4) 0.146(2) 0.301(2) 0.028(8) Uiso 1 1 d . . .
C4A C 0.5046(4) 0.0698(2) 0.21238(19) 0.0312(6) Uani 1 1 d . . .
C4B C 0.3752(3) 0.08773(18) 0.17086(17) 0.0254(5) Uani 1 1 d . . .
C5 C 0.5133(4) -0.0261(2) 0.1762(2) 0.0373(7) Uani 1 1 d . . .
H5 H 0.590(4) -0.045(2) 0.199(2) 0.029(8) Uiso 1 1 d . . .
C6 C 0.4170(4) -0.0893(2) 0.0983(2) 0.0373(7) Uani 1 1 d . . .
H6 H 0.433(4) -0.147(3) 0.075(2) 0.050(10) Uiso 1 1 d . . .
C6A C 0.3001(3) -0.06418(18) 0.0480(2) 0.0315(6) Uani 1 1 d . . .
C6B C 0.2755(3) 0.02272(18) 0.09127(18) 0.0263(5) Uani 1 1 d . . .
C7 C 0.2293(4) -0.1063(2) -0.0444(2) 0.0357(6) Uani 1 1 d . . .
H7 H 0.242(4) -0.162(2) -0.076(2) 0.030(8) Uiso 1 1 d . . .
C8 C 0.1650(4) -0.0580(2) -0.0880(2) 0.0342(6) Uani 1 1 d . . .
H8 H 0.132(4) -0.086(2) -0.149(2) 0.039(9) Uiso 1 1 d . . .
C8A C 0.1662(3) 0.03858(19) -0.04416(18) 0.0280(5) Uani 1 1 d . . .
C8B C 0.2118(3) 0.07293(17) 0.04602(17) 0.0250(5) Uani 1 1 d . . .
C9 C 0.1566(4) 0.1087(2) -0.08037(19) 0.0321(6) Uani 1 1 d . . .
H9 H 0.118(4) 0.091(2) -0.138(2) 0.026(7) Uiso 1 1 d . . .
C10 C 0.2179(3) 0.20277(19) -0.03129(18) 0.0291(5) Uani 1 1 d . . .
H10 H 0.212(4) 0.246(2) -0.061(2) 0.037(8) Uiso 1 1 d . . .
C10A C 0.2930(3) 0.23593(18) 0.05953(17) 0.0254(5) Uani 1 1 d . . .
C10B C 0.2737(3) 0.16867(17) 0.09660(16) 0.0234(5) Uani 1 1 d . . .
C11 C 0.0266(4) 0.6869(2) 0.2941(2) 0.0347(6) Uani 1 1 d . . .
H11 H -0.002(4) 0.659(2) 0.229(2) 0.036(8) Uiso 1 1 d . . .
C12 C -0.0834(4) 0.6502(2) 0.3433(2) 0.0337(6) Uani 1 1 d . . .
H12 H -0.182(4) 0.604(2) 0.314(2) 0.042(9) Uiso 1 1 d . . .
C12A C -0.0777(3) 0.69620(19) 0.4386(2) 0.0322(6) Uani 1 1 d . . .
C12B C 0.0598(3) 0.77044(19) 0.47669(18) 0.0289(5) Uani 1 1 d . . .
C13 C -0.2068(4) 0.6899(2) 0.4951(2) 0.0407(7) Uani 1 1 d . . .
H13 H -0.306(5) 0.643(3) 0.475(2) 0.050(10) Uiso 1 1 d . . .
C14 C -0.2003(4) 0.7595(3) 0.5753(2) 0.0435(8) Uani 1 1 d . . .
H14 H -0.289(4) 0.755(2) 0.604(2) 0.039(9) Uiso 1 1 d . . .
C14A C -0.0663(4) 0.8433(2) 0.60814(19) 0.0379(7) Uani 1 1 d . . .
C14B C 0.0649(4) 0.8422(2) 0.55927(18) 0.0308(6) Uani 1 1 d . . .
C15 C -0.0605(5) 0.9348(3) 0.6718(2) 0.0473(8) Uani 1 1 d . . .
H15 H -0.143(5) 0.941(2) 0.711(2) 0.050(10) Uiso 1 1 d . . .
C16 C 0.0491(5) 1.0141(3) 0.6717(2) 0.0456(8) Uani 1 1 d . . .
H16 H 0.038(4) 1.070(3) 0.705(2) 0.048(10) Uiso 1 1 d . . .
C16A C 0.1687(4) 1.0122(2) 0.60936(19) 0.0385(7) Uani 1 1 d . . .
C16B C 0.1804(3) 0.9238(2) 0.56045(19) 0.0322(6) Uani 1 1 d . . .
C17 C 0.2525(4) 1.0836(2) 0.5785(2) 0.0434(8) Uani 1 1 d . . .
H17 H 0.253(5) 1.143(3) 0.607(2) 0.050(10) Uiso 1 1 d . . .
C18 C 0.3184(4) 1.0631(2) 0.5000(2) 0.0414(7) Uani 1 1 d . . .
H18 H 0.368(4) 1.110(3) 0.480(2) 0.045(10) Uiso 1 1 d . . .
C18A C 0.3072(4) 0.9682(2) 0.4429(2) 0.0368(6) Uani 1 1 d . . .
C18B C 0.2476(3) 0.90277(19) 0.47919(19) 0.0301(6) Uani 1 1 d . . .
C19 C 0.3169(4) 0.9302(2) 0.3495(2) 0.0407(7) Uani 1 1 d . . .
H19 H 0.372(4) 0.970(2) 0.319(2) 0.033(8) Uiso 1 1 d . . .
C20 C 0.2445(4) 0.8380(2) 0.2986(2) 0.0399(7) Uani 1 1 d . . .
H20 H 0.255(4) 0.821(2) 0.241(2) 0.049(10) Uiso 1 1 d . . .
C20A C 0.1557(4) 0.77381(19) 0.33607(19) 0.0312(6) Uani 1 1 d . . .
C20B C 0.1729(3) 0.80832(18) 0.42729(18) 0.0281(5) Uani 1 1 d . . .

loop_
_atom_site_aniso_label
_atom_site_aniso_U_11
_atom_site_aniso_U_22
_atom_site_aniso_U_33
_atom_site_aniso_U_23
_atom_site_aniso_U_13
_atom_site_aniso_U_12
Ru1 0.02585(11) 0.01816(10) 0.02428(11) 0.00672(8) 0.00200(8) 0.00509(8)
O1 0.0288(10) 0.0254(9) 0.0411(11) 0.0158(8) 0.0076(8) 0.0073(8)
O2 0.0321(10) 0.0278(10) 0.0284(10) 0.0089(8) 0.0020(8) 0.0098(8)
C25 0.0308(14) 0.0253(13) 0.0262(13) 0.0070(10) 0.0034(10) 0.0089(11)
O5 0.0392(12) 0.0312(11) 0.0499(13) 0.0165(10) 0.0101(10) 0.0019(9)
C26 0.0314(14) 0.0249(13) 0.0289(14) 0.0054(11) 0.0022(11) 0.0073(10)
O6 0.0578(14) 0.0459(13) 0.0316(11) 0.0067(10) -0.0073(10) 0.0171(11)
Ru2 0.02689(11) 0.02212(11) 0.02693(11) 0.00580(8) 0.00206(8) 0.00736(8)
O3 0.0322(10) 0.0265(10) 0.0363(10) 0.0125(8) 0.0058(8) 0.0106(8)
O4 0.0302(10) 0.0333(10) 0.0320(10) 0.0048(8) -0.0020(8) 0.0092(8)
C27 0.0348(15) 0.0271(14) 0.0331(15) 0.0041(12) 0.0043(12) 0.0065(11)
O7 0.0597(15) 0.0419(13) 0.0491(14) 0.0153(11) 0.0192(12) 0.0031(11)
C28 0.0339(14) 0.0263(14) 0.0364(15) 0.0069(12) 0.0043(12) 0.0137(11)
O8 0.0464(13) 0.0429(13) 0.0434(13) -0.0010(10) -0.0124(10) 0.0166(10)
C21 0.0324(14) 0.0220(12) 0.0274(13) 0.0065(10) 0.0017(11) 0.0048(10)
C23 0.0388(16) 0.0297(15) 0.0478(18) 0.0200(13) 0.0071(13) 0.0098(12)
C22 0.0336(14) 0.0216(12) 0.0322(14) 0.0108(11) 0.0010(11) 0.0029(10)
C24 0.0378(15) 0.0284(14) 0.0349(15) 0.0097(12) -0.0029(12) 0.0061(12)
C1 0.0298(13) 0.0212(12) 0.0339(14) 0.0108(11) 0.0107(11) 0.0080(10)
C2 0.0265(13) 0.0222(13) 0.0311(14) 0.0053(10) 0.0073(11) 0.0053(10)
C2A 0.0260(13) 0.0258(13) 0.0262(13) 0.0069(10) 0.0061(10) 0.0071(10)
C2B 0.0252(12) 0.0245(12) 0.0237(12) 0.0093(10) 0.0071(10) 0.0083(10)
C3 0.0277(14) 0.0373(16) 0.0292(14) 0.0069(12) -0.0008(11) 0.0054(12)
C4 0.0328(15) 0.0481(18) 0.0315(15) 0.0180(13) 0.0030(12) 0.0184(13)
C4A 0.0341(14) 0.0359(15) 0.0331(14) 0.0207(12) 0.0122(11) 0.0133(12)
C4B 0.0257(12) 0.0256(13) 0.0288(13) 0.0126(10) 0.0107(10) 0.0090(10)
C5 0.0371(16) 0.0416(17) 0.0513(19) 0.0314(15) 0.0167(14) 0.0204(13)
C6 0.0405(16) 0.0266(14) 0.0553(19) 0.0219(14) 0.0220(14) 0.0153(12)
C6A 0.0287(14) 0.0227(13) 0.0453(16) 0.0147(12) 0.0154(12) 0.0050(10)
C6B 0.0224(12) 0.0233(12) 0.0351(14) 0.0126(11) 0.0114(10) 0.0049(10)
C7 0.0343(15) 0.0213(13) 0.0432(17) 0.0023(12) 0.0139(13) 0.0045(11)
C8 0.0314(14) 0.0278(14) 0.0328(15) 0.0021(12) 0.0089(12) 0.0009(11)
C8A 0.0197(12) 0.0291(13) 0.0300(13) 0.0057(11) 0.0054(10) 0.0037(10)
C8B 0.0198(12) 0.0234(12) 0.0303(13) 0.0077(10) 0.0087(10) 0.0050(9)
C9 0.0311(14) 0.0380(15) 0.0236(13) 0.0067(11) 0.0021(11) 0.0093(12)
C10 0.0303(14) 0.0319(14) 0.0273(13) 0.0119(11) 0.0046(11) 0.0105(11)
C10A 0.0239(12) 0.0243(12) 0.0280(13) 0.0078(10) 0.0056(10) 0.0086(10)
C10B 0.0207(11) 0.0257(12) 0.0242(12) 0.0084(10) 0.0066(9) 0.0068(9)
C11 0.0425(16) 0.0325(15) 0.0328(15) 0.0084(12) 0.0033(12) 0.0224(13)
C12 0.0301(14) 0.0298(14) 0.0420(16) 0.0109(12) -0.0015(12) 0.0141(12)
C12A 0.0291(14) 0.0296(14) 0.0421(16) 0.0154(12) 0.0064(12) 0.0118(11)
C12B 0.0271(13) 0.0313(14) 0.0341(14) 0.0152(11) 0.0045(11) 0.0137(11)
C13 0.0293(15) 0.0451(18) 0.055(2) 0.0273(16) 0.0080(14) 0.0098(13)
C14 0.0383(17) 0.058(2) 0.0507(19) 0.0332(17) 0.0193(15) 0.0211(15)
C14A 0.0443(17) 0.0516(18) 0.0270(14) 0.0189(13) 0.0074(12) 0.0228(14)
C14B 0.0338(14) 0.0363(15) 0.0266(13) 0.0130(11) 0.0002(11) 0.0155(12)
C15 0.054(2) 0.072(2) 0.0249(15) 0.0165(15) 0.0095(14) 0.0344(19)
C16 0.059(2) 0.048(2) 0.0280(15) 0.0037(14) -0.0024(14) 0.0292(17)
C16A 0.0408(16) 0.0413(17) 0.0295(14) 0.0046(12) -0.0077(12) 0.0187(13)
C16B 0.0299(14) 0.0357(15) 0.0310(14) 0.0101(12) -0.0044(11) 0.0133(11)
C17 0.0443(18) 0.0305(16) 0.0481(19) 0.0049(14) -0.0098(14) 0.0138(13)
C18 0.0370(16) 0.0300(15) 0.056(2) 0.0160(14) -0.0031(14) 0.0080(12)
C18A 0.0273(14) 0.0350(15) 0.0522(18) 0.0198(14) 0.0054(12) 0.0098(12)
C18B 0.0230(13) 0.0308(14) 0.0379(15) 0.0117(12) 0.0015(11) 0.0117(11)
C19 0.0426(17) 0.0399(17) 0.0539(19) 0.0273(15) 0.0223(15) 0.0190(14)
C20 0.0482(18) 0.0446(18) 0.0401(17) 0.0205(14) 0.0203(14) 0.0270(15)
C20A 0.0348(14) 0.0308(14) 0.0351(15) 0.0135(12) 0.0099(12) 0.0190(12)
C20B 0.0251(13) 0.0282(13) 0.0357(14) 0.0131(11) 0.0057(11) 0.0135(10)

loop_
_atom_type_symbol
_atom_type_description
_atom_type_scat_dispersion_real
_atom_type_scat_dispersion_imag
_atom_type_scat_source
C C 0.0033 0.0016 'International Tables Vol C Tables 4.2.6.8 and 6.1.1.4'
H H 0.0000 0.0000 'International Tables Vol C Tables 4.2.6.8 and 6.1.1.4'
O O 0.0106 0.0060 'International Tables Vol C Tables 4.2.6.8 and 6.1.1.4'
F F 0.0171 0.0103 'International Tables Vol C Tables 4.2.6.8 and 6.1.1.4'
Ru Ru -1.2594 0.8363 'International Tables Vol C Tables 4.2.6.8 and 6.1.1.4'

loop_
_geom_angle_atom_site_label_1
_geom_angle_atom_site_label_2
_geom_angle_atom_site_label_3
_geom_angle
_geom_angle_publ_flag
C26 Ru1 C25 88.89(12) y
C26 Ru1 O1 95.05(10) y
C25 Ru1 O1 176.05(10) y
C26 Ru1 O2 176.00(10) y
C25 Ru1 O2 90.05(10) y
O1 Ru1 O2 86.04(7) y
C26 Ru1 C1 109.33(11) y
C25 Ru1 C1 97.16(10) y
O1 Ru1 C1 81.31(8) y
O2 Ru1 C1 74.64(8) y
C26 Ru1 C2 76.80(10) y
C25 Ru1 C2 97.36(10) y
O1 Ru1 C2 83.33(8) y
O2 Ru1 C2 107.17(8) y
C1 Ru1 C2 32.53(9) y
C26 Ru1 Ru2 94.86(8) y
C25 Ru1 Ru2 94.83(8) y
O1 Ru1 Ru2 85.10(5) y
O2 Ru1 Ru2 81.38(5) y
C1 Ru1 Ru2 153.10(7) y
C2 Ru1 Ru2 165.05(6) y
C26 Ru1 C10A 118.99(9) y
C25 Ru1 C10A 75.49(9) y
O1 Ru1 C10A 102.28(7) y
O2 Ru1 C10A 64.40(7) y
C1 Ru1 C10A 24.28(7) y
C2 Ru1 C10A 48.67(8) y
Ru2 Ru1 C10A 144.06(5) y
C26 Ru1 C2A 67.35(9) y
C25 Ru1 C2A 77.14(9) y
O1 Ru1 C2A 104.14(7) y
O2 Ru1 C2A 116.14(6) y
C1 Ru1 C2A 46.58(8) y
C2 Ru1 C2A 22.33(7) y
Ru2 Ru1 C2A 160.32(4) y
C10A Ru1 C2A 51.77(6) y
C21 O1 Ru1 117.00(17) n
C22 O2 Ru1 120.30(17) n
O5 C25 Ru1 178.9(2) n
O6 C26 Ru1 178.1(2) n
C27 Ru2 C28 87.48(13) y
C27 Ru2 O4 94.62(11) y
C28 Ru2 O4 177.90(11) y
C27 Ru2 O3 175.63(10) y
C28 Ru2 O3 92.54(11) y
O4 Ru2 O3 85.36(8) y
C27 Ru2 C11 110.69(12) y
C28 Ru2 C11 96.81(11) y
O4 Ru2 C11 82.59(9) y
O3 Ru2 C11 73.65(9) y
C27 Ru2 C12 78.68(11) y
C28 Ru2 C12 95.71(11) y
O4 Ru2 C12 84.86(9) y
O3 Ru2 C12 105.66(9) y
C11 Ru2 C12 32.01(10) y
C27 Ru2 Ru1 94.49(9) y
C28 Ru2 Ru1 94.64(8) y
O4 Ru2 Ru1 85.06(5) y
O3 Ru2 Ru1 81.16(5) y
C11 Ru2 Ru1 152.69(7) y
C12 Ru2 Ru1 167.32(7) y
C27 Ru2 C20A 120.79(10) y
C28 Ru2 C20A 75.44(10) y
O4 Ru2 C20A 103.54(7) y
O3 Ru2 C20A 63.37(7) y
C11 Ru2 C20A 24.56(9) y
C12 Ru2 C20A 48.44(8) y
Ru1 Ru2 C20A 142.23(5) y
C27 Ru2 C12A 69.30(10) y
C28 Ru2 C12A 75.20(10) y
O4 Ru2 C12A 105.67(7) y
O3 Ru2 C12A 114.93(7) y
C11 Ru2 C12A 46.30(8) y
C12 Ru2 C12A 22.41(8) y
Ru1 Ru2 C12A 160.89(5) y
C20A Ru2 C12A 51.62(7) y
C21 O3 Ru2 121.21(17) n
C22 O4 Ru2 117.73(18) n
O7 C27 Ru2 178.9(3) n
O8 C28 Ru2 179.7(3) n
O3 C21 O1 128.5(3) n
O3 C21 C23 116.3(2) n
O1 C21 C23 115.2(2) n
F1 C23 F3 109.3(4) n
F1 C23 F2 107.0(4) n
F3 C23 F2 107.4(4) n
F1 C23 C21 110.2(3) n
F3 C23 C21 111.8(3) n
F2 C23 C21 110.9(3) n
O2 C22 O4 129.1(3) n
O2 C22 C24 116.0(2) n
O4 C22 C24 114.8(2) n
F5 C24 F6 107.8(4) n
F5 C24 F4 107.7(4) n
F6 C24 F4 109.6(4) n
F5 C24 C22 109.2(3) n
F6 C24 C22 111.8(3) n
F4 C24 C22 110.6(3) n
C2 C1 C10A 121.5(2) y
C2 C1 Ru1 77.88(15) y
C10A C1 Ru1 112.05(17) y
C2 C1 H1 119.1(17) n
C10A C1 H1 117.7(17) n
Ru1 C1 H1 93.1(17) n
C1 C2 C2A 122.3(2) y
C1 C2 Ru1 69.59(15) y
C2A C2 Ru1 116.11(17) y
C1 C2 H2 119.1(18) n
C2A C2 H2 116.9(18) n
Ru1 C2 H2 96.8(18) n
C2B C2A C3 114.2(2) y
C2B C2A C2 113.9(2) y
C3 C2A C2 130.4(3) y
C2B C2A Ru1 97.78(16) y
C3 C2A Ru1 138.15(18) y
C2 C2A Ru1 41.57(12) y
C2A C2B C4B 122.8(2) y
C2A C2B C10B 123.4(2) y
C4B C2B C10B 108.0(2) y
C4 C3 C2A 122.0(3) y
C4 C3 H3 119(2) n
C2A C3 H3 119(2) n
C3 C4 C4A 122.2(3) y
C3 C4 H4 118(2) n
C4A C4 H4 120(2) n
C4B C4A C4 114.3(2) y
C4B C4A C5 114.0(3) y
C4 C4A C5 130.4(3) y
C4A C4B C2B 122.8(2) y
C4A C4B C6B 123.1(2) y
C2B C4B C6B 107.8(2) y
C6 C5 C4A 122.1(3) y
C6 C5 H5 116(2) n
C4A C5 H5 121(2) n
C5 C6 C6A 122.2(3) y
C5 C6 H6 119(2) n
C6A C6 H6 118(2) n
C6B C6A C7 114.3(3) y
C6B C6A C6 113.9(3) y
C7 C6A C6 130.8(3) y
C6A C6B C4B 123.1(3) y
C6A C6B C8B 122.7(3) y
C4B C6B C8B 108.2(2) y
C8 C7 C6A 122.3(3) y
C8 C7 H7 119(2) n
C6A C7 H7 118(2) n
C7 C8 C8A 121.8(3) y
C7 C8 H8 119(2) n
C8A C8 H8 119(2) n
C8B C8A C9 114.1(2) y
C8B C8A C8 114.5(3) y
C9 C8A C8 130.4(3) y
C8A C8B C10B 123.1(2) y
C8A C8B C6B 123.0(2) y
C10B C8B C6B 108.0(2) y
C10 C9 C8A 122.2(3) n
C10 C9 H9 118.3(19) n
C8A C9 H9 119.2(19) n
C9 C10 C10A 121.6(3) y
C9 C10 H10 117.6(19) n
C10A C10 H10 120.8(19) n
C10B C10A C10 114.6(2) y
C10B C10A C1 114.4(2) y
C10 C10A C1 129.7(2) y
C10B C10A Ru1 102.11(16) y
C10 C10A Ru1 131.66(17) y
C1 C10A Ru1 43.66(12) y
C10A C10B C8B 122.6(2) y
C10A C10B C2B 123.7(2) y
C8B C10B C2B 108.1(2) y
C12 C11 C20A 121.4(3) y
C12 C11 Ru2 78.21(16) y
C20A C11 Ru2 110.64(18) y
C12 C11 H11 116.4(19) n
C20A C11 H11 121.0(18) n
Ru2 C11 H11 91.3(18) n
C11 C12 C12A 122.6(3) y
C11 C12 Ru2 69.79(16) y
C12A C12 Ru2 115.22(18) y
C11 C12 H12 120(2) n
C12A C12 H12 116(2) n
Ru2 C12 H12 99(2) n
C12B C12A C13 114.5(3) y
C12B C12A C12 113.6(3) y
C13 C12A C12 130.4(3) y
C12B C12A Ru2 96.10(17) y
C13 C12A Ru2 139.3(2) y
C12 C12A Ru2 42.37(13) y
C12A C12B C14B 122.7(3) y
C12A C12B C20B 123.6(3) y
C14B C12B C20B 107.8(2) y
C14 C13 C12A 121.9(3) y
C14 C13 H13 116(2) n
C12A C13 H13 121(2) n
C13 C14 C14A 122.4(3) y
C13 C14 H14 118(2) n
C14A C14 H14 119(2) n
C14B C14A C14 114.4(3) y
C14B C14A C15 113.6(3) y
C14 C14A C15 130.6(3) y
C14A C14B C16B 123.5(3) y
C14A C14B C12B 123.0(3) y
C16B C14B C12B 107.8(2) y
C16 C15 C14A 122.2(3) y
C16 C15 H15 118(2) n
C14A C15 H15 119(2) n
C15 C16 C16A 122.5(3) y
C15 C16 H16 120(2) n
C16A C16 H16 117(2) n
C16B C16A C17 114.7(3) y
C16B C16A C16 113.6(3) y
C17 C16A C16 130.5(3) y
C16A C16B C18B 122.4(3) y
C16A C16B C14B 122.9(3) y
C18B C16B C14B 108.4(2) y
C18 C17 C16A 122.2(3) y
C18 C17 H17 117(2) n
C16A C17 H17 121(2) n
C17 C18 C18A 121.9(3) y
C17 C18 H18 121(2) n
C18A C18 H18 117(2) n
C18B C18A C19 114.3(3) y
C18B C18A C18 114.6(3) y
C19 C18A C18 129.8(3) y
C18A C18B C20B 122.8(3) y
C18A C18B C16B 123.1(3) y
C20B C18B C16B 107.8(2) y
C20 C19 C18A 122.1(3) y
C20 C19 H19 117.4(18) n
C18A C19 H19 120.5(18) n
C19 C20 C20A 121.9(3) y
C19 C20 H20 115(2) n
C20A C20 H20 123(2) n
C20B C20A C20 114.2(3) y
C20B C20A C11 114.4(3) y
C20 C20A C11 130.2(3) y
C20B C20A Ru2 100.60(17) y
C20 C20A Ru2 132.15(19) y
C11 C20A Ru2 44.80(13) y
C20A C20B C18B 122.9(3) y
C20A C20B C12B 123.2(3) y
C18B C20B C12B 108.2(2) y

loop_
_geom_bond_atom_site_label_1
_geom_bond_atom_site_label_2
_geom_bond_distance
_geom_bond_publ_flag
Ru1 C26 1.851(3) y
Ru1 C25 1.853(3) y
Ru1 O1 2.1305(18) y
Ru1 O2 2.1646(18) y
Ru1 C1 2.443(3) y
Ru1 C2 2.548(3) y
Ru1 Ru2 2.6649(3) y
O1 C21 1.254(3) n
O2 C22 1.244(3) n
C25 O5 1.139(3) n
C26 O6 1.140(3) n
Ru2 C27 1.850(3) y
Ru2 C28 1.854(3) y
Ru2 O4 2.1339(19) y
Ru2 O3 2.1544(19) y
Ru2 C11 2.468(3) y
Ru2 C12 2.574(3) y
O3 C21 1.248(3) n
O4 C22 1.249(3) n
C27 O7 1.139(4) n
C28 O8 1.138(3) n
C21 C23 1.537(4) n
C23 F1 1.329(5) n
C23 F3 1.340(5) n
C23 F2 1.346(5) n
C22 C24 1.536(4) n
C24 F5 1.325(5) n
C24 F6 1.345(5) n
C24 F4 1.369(6) n
C1 C2 1.401(4) y
C1 C10A 1.455(4) y
C1 H1 0.94(3) n
C2 C2A 1.459(4) y
C2 H2 0.96(3) n
C2A C2B 1.377(3) y
C2A C3 1.440(4) n
C2B C4B 1.416(3) y
C2B C10B 1.421(3) y
C3 C4 1.377(4) y
C3 H3 0.84(3) n
C4 C4A 1.436(4) y
C4 H4 0.84(3) n
C4A C4B 1.374(4) y
C4A C5 1.447(4) y
C4B C6B 1.417(4) y
C5 C6 1.380(5) y
C5 H5 0.88(3) n
C6 C6A 1.446(4) y
C6 H6 0.91(4) n
C6A C6B 1.379(4) y
C6A C7 1.444(4) y
C6B C8B 1.417(4) y
C7 C8 1.376(4) y
C7 H7 0.89(3) n
C8 C8A 1.444(4) y
C8 H8 0.93(3) n
C8A C8B 1.373(4) y
C8A C9 1.439(4) y
C8B C10B 1.409(3) y
C9 C10 1.382(4) y
C9 H9 0.90(3) n
C10 C10A 1.437(4) y
C10 H10 0.97(3) n
C10A C10B 1.376(3) y
C11 C12 1.394(4) y
C11 C20A 1.455(4) y
C11 H11 0.99(3) n
C12 C12A 1.456(4) y
C12 H12 0.94(3) n
C12A C12B 1.373(4) y
C12A C13 1.446(4) y
C12B C14B 1.417(4) y
C12B C20B 1.421(4) y
C13 C14 1.373(5) y
C13 H13 0.92(4) n
C14 C14A 1.436(5) y
C14 H14 0.88(3) n
C14A C14B 1.372(4) y
C14A C15 1.449(5) y
C14B C16B 1.415(4) y
C15 C16 1.372(5) y
C15 H15 0.95(4) n
C16 C16A 1.443(5) y
C16 H16 0.90(4) n
C16A C16B 1.378(4) y
C16A C17 1.440(5) y
C16B C18B 1.415(4) y
C17 C18 1.370(5) y
C17 H17 0.90(4) n
C18 C18A 1.446(4) y
C18 H18 0.92(4) n
C18A C18B 1.369(4) y
C18A C19 1.437(5) y
C18B C20B 1.411(4) y
C19 C20 1.378(5) y
C19 H19 0.98(3) n
C20 C20A 1.438(4) y
C20 H20 0.90(4) n
C20A C20B 1.376(4) y
